data_7000406
loop_
_publ_author_name
'Rangheard, Claudine'
'Proriol, David'
'Olivier-Bourbigou, H\'el\`ene'
'Braunstein, Pierre'

_publ_section_title
;
 Direct synthesis of a new class of N,N,N ligands based on
 1,2-dihydro-1,10-phenanthroline backbone and their coordination to Pd
 complexes
;
_journal_issue 5
_journal_name_full 'Dalton Transactions'
_journal_page_first 770
_journal_page_last 772
_journal_paper_doi 10.1039/b817726k
_journal_year 2009
_chemical_formula_moiety 'C23 H16 Br2 N4'
_chemical_formula_sum 'C23 H16 Br2 N4'
_chemical_formula_weight 508.22
_space_group_IT_number 14
_symmetry_cell_setting monoclinic
_symmetry_Int_Tables_number 14
_symmetry_space_group_name_Hall '-P 2ybc'
_symmetry_space_group_name_H-M 'P 1 21/c 1'
_atom_sites_solution_hydrogens geom
_atom_sites_solution_primary direct
_atom_sites_solution_secondary difmap
_audit_creation_method SHELXL-97
_cell_angle_alpha 90.00
_cell_angle_beta 112.491(2)
_cell_angle_gamma 90.00
_cell_formula_units_Z 4
_cell_length_a 10.5388(7)
_cell_length_b 19.5573(8)
_cell_length_c 10.6246(7)
_cell_measurement_reflns_used 15058
_cell_measurement_temperature 173(2)
_cell_measurement_theta_max 30.034
_cell_measurement_theta_min 0.998
_cell_volume 2023.3(2)
_computing_cell_refinement 'HKL Scalepack (Otwinowski & Minor 1997)'
_computing_data_collection 'Collect (Bruker AXS BV, 1997-2004)'
_computing_data_reduction 'HKL Denzo and Scalepack (Otwinowski & Minor 1997)'
_computing_molecular_graphics ORTEP-3
_computing_publication_material PLATON
_computing_structure_refinement 'SHELXL-97 (Sheldrick, 1997)'
_computing_structure_solution 'SHELXS-97 (Sheldrick, 1997)'
_diffrn_ambient_temperature 173(2)
_diffrn_detector_area_resol_mean 9
_diffrn_measured_fraction_theta_full 0.992
_diffrn_measured_fraction_theta_max 0.992
_diffrn_measurement_device_type KappaCCD
_diffrn_measurement_method CCD
_diffrn_radiation_monochromator graphite
_diffrn_radiation_probe x-ray
_diffrn_radiation_type MoK\a
_diffrn_radiation_wavelength 0.71073
_diffrn_reflns_av_R_equivalents 0.0432
_diffrn_reflns_av_sigmaI/netI 0.0709
_diffrn_reflns_limit_h_max 13
_diffrn_reflns_limit_h_min -13
_diffrn_reflns_limit_k_max 21
_diffrn_reflns_limit_k_min -24
_diffrn_reflns_limit_l_max 13
_diffrn_reflns_limit_l_min -13
_diffrn_reflns_number 7478
_diffrn_reflns_theta_full 27.00
_diffrn_reflns_theta_max 27.00
_diffrn_reflns_theta_min 2.08
_diffrn_source 'fine-focus sealed tube'
_exptl_absorpt_coefficient_mu 4.024
_exptl_absorpt_correction_type none
_exptl_crystal_colour 'pale yellow'
_exptl_crystal_density_diffrn 1.668
_exptl_crystal_density_method 'not measured'
_exptl_crystal_description prism
_exptl_crystal_F_000 1008
_exptl_crystal_size_max 0.08
_exptl_crystal_size_mid 0.06
_exptl_crystal_size_min 0.06
_refine_diff_density_max 0.631
_refine_diff_density_min -0.758
_refine_diff_density_rms 0.087
_refine_ls_extinction_method none
_refine_ls_goodness_of_fit_ref 0.979
_refine_ls_hydrogen_treatment mixed
_refine_ls_matrix_type full
_refine_ls_number_parameters 267
_refine_ls_number_reflns 4387
_refine_ls_number_restraints 0
_refine_ls_restrained_S_all 0.979
_refine_ls_R_factor_all 0.0822
_refine_ls_R_factor_gt 0.0444
_refine_ls_shift/su_max 0.002
_refine_ls_shift/su_mean 0.000
_refine_ls_structure_factor_coef Fsqd
_refine_ls_weighting_details 'calc w=1/[\s^2^(Fo^2^)+(0.0444P)^2^+0.0000P] where P=(Fo^2^+2Fc^2^)/3'
_refine_ls_weighting_scheme calc
_refine_ls_wR_factor_gt 0.0892
_refine_ls_wR_factor_ref 0.0973
_reflns_number_gt 2917
_reflns_number_total 4387
_reflns_threshold_expression >2sigma(I)
_cod_data_source_file b817726k.txt
_cod_data_source_block Ligand6
_cod_original_sg_symbol_H-M 'P 21/c'
_cod_database_code 7000406

loop_
_symmetry_equiv_pos_as_xyz
'x, y, z'
'-x, y+1/2, -z+1/2'
'-x, -y, -z'
'x, -y-1/2, z-1/2'

loop_
_atom_site_label
_atom_site_type_symbol
_atom_site_fract_x
_atom_site_fract_y
_atom_site_fract_z
_atom_site_U_iso_or_equiv
_atom_site_adp_type
_atom_site_occupancy
_atom_site_symmetry_multiplicity
_atom_site_calc_flag
_atom_site_refinement_flags
_atom_site_disorder_assembly
_atom_site_disorder_group
C1 C 0.7177(4) 0.97314(15) 0.7307(3) 0.0286(8) Uani 1 1 d . . .
H1 H 0.8085 0.9862 0.7777 0.034 Uiso 1 1 calc R . .
C2 C 0.6141(4) 1.01100(16) 0.7522(4) 0.0305(8) Uani 1 1 d . . .
H2 H 0.6366 1.0481 0.8114 0.037 Uiso 1 1 calc R . .
C3 C 0.4811(4) 0.99252(15) 0.6853(4) 0.0281(8) Uani 1 1 d . . .
H3 H 0.4114 1.0172 0.6980 0.034 Uiso 1 1 calc R . .
C4 C 0.4483(3) 0.93556(15) 0.5959(3) 0.0234(7) Uani 1 1 d . . .
C5 C 0.3126(3) 0.91355(16) 0.5207(3) 0.0286(8) Uani 1 1 d . . .
H5 H 0.2390 0.9365 0.5291 0.034 Uiso 1 1 calc R . .
C6 C 0.2897(3) 0.85842(15) 0.4356(4) 0.0283(8) Uani 1 1 d . . .
H6 H 0.2000 0.8441 0.3870 0.034 Uiso 1 1 calc R . .
C7 C 0.3995(3) 0.82282(15) 0.4199(3) 0.0240(7) Uani 1 1 d . . .
C8 C 0.3794(3) 0.76243(14) 0.3310(3) 0.0226(7) Uani 1 1 d . . .
C9 C 0.4808(3) 0.74152(15) 0.2955(3) 0.0269(8) Uani 1 1 d . . .
H9 H 0.4659 0.7041 0.2375 0.032 Uiso 1 1 calc R . .
C10 C 0.6201(3) 0.77621(14) 0.3457(3) 0.0237(7) Uani 1 1 d . . .
C11 C 0.5334(3) 0.84452(14) 0.4902(3) 0.0213(7) Uani 1 1 d . . .
C12 C 0.5604(3) 0.90140(14) 0.5807(3) 0.0204(7) Uani 1 1 d . . .
C13 C 0.7345(3) 0.72230(15) 0.3709(4) 0.0313(8) Uani 1 1 d . . .
H13A H 0.8226 0.7442 0.4085 0.047 Uiso 1 1 calc R . .
H13B H 0.7240 0.7008 0.2862 0.047 Uiso 1 1 calc R . .
H13C H 0.7281 0.6884 0.4335 0.047 Uiso 1 1 calc R . .
C14 C 0.6329(3) 0.82993(15) 0.2469(3) 0.0262(7) Uani 1 1 d . . .
C15 C 0.5315(3) 0.84479(16) 0.1214(3) 0.0307(8) Uani 1 1 d . . .
H15 H 0.4483 0.8214 0.0918 0.037 Uiso 1 1 calc R . .
C16 C 0.5546(4) 0.89470(17) 0.0401(4) 0.0374(9) Uani 1 1 d . . .
H16 H 0.4874 0.9049 -0.0447 0.045 Uiso 1 1 calc R . .
C17 C 0.6782(4) 0.92925(17) 0.0861(4) 0.0360(9) Uani 1 1 d . . .
H17 H 0.6970 0.9632 0.0343 0.043 Uiso 1 1 calc R . .
C18 C 0.7729(3) 0.91074(16) 0.2130(4) 0.0310(8) Uani 1 1 d . . .
C19 C 0.2483(3) 0.72335(14) 0.2880(3) 0.0241(7) Uani 1 1 d . . .
C20 C 0.1662(3) 0.71305(15) 0.1515(4) 0.0270(8) Uani 1 1 d . . .
H20 H 0.1897 0.7325 0.0835 0.032 Uiso 1 1 calc R . .
C21 C 0.0488(3) 0.67329(15) 0.1181(4) 0.0317(8) Uani 1 1 d . . .
H21 H -0.0075 0.6661 0.0273 0.038 Uiso 1 1 calc R . .
C22 C 0.0163(3) 0.64458(15) 0.2203(4) 0.0305(8) Uani 1 1 d . . .
H22 H -0.0615 0.6176 0.2013 0.037 Uiso 1 1 calc R . .
C23 C 0.1044(3) 0.65775(15) 0.3516(3) 0.0272(8) Uani 1 1 d . . .
N1 N 0.6939(3) 0.92036(12) 0.6480(3) 0.0244(6) Uani 1 1 d . . .
N2 N 0.6409(3) 0.80885(13) 0.4765(3) 0.0233(6) Uani 1 1 d . . .
N3 N 0.7543(3) 0.86345(12) 0.2917(3) 0.0264(6) Uani 1 1 d . . .
N4 N 0.2167(3) 0.69558(12) 0.3894(3) 0.0258(6) Uani 1 1 d . . .
Br1 Br 0.94526(4) 0.95697(2) 0.28382(5) 0.05566(16) Uani 1 1 d . . .
Br2 Br 0.06676(4) 0.616349(18) 0.49770(4) 0.04048(13) Uani 1 1 d . . .
H1N H 0.711(3) 0.8271(15) 0.511(3) 0.020(10) Uiso 1 1 d . . .

loop_
_atom_site_aniso_label
_atom_site_aniso_U_11
_atom_site_aniso_U_22
_atom_site_aniso_U_33
_atom_site_aniso_U_23
_atom_site_aniso_U_13
_atom_site_aniso_U_12
C1 0.0278(19) 0.0246(16) 0.028(2) 0.0002(15) 0.0043(16) -0.0041(14)
C2 0.039(2) 0.0248(16) 0.028(2) -0.0057(15) 0.0122(17) 0.0005(15)
C3 0.034(2) 0.0246(16) 0.029(2) 0.0004(15) 0.0147(17) 0.0045(15)
C4 0.0248(18) 0.0232(15) 0.0214(18) 0.0026(14) 0.0078(15) 0.0008(14)
C5 0.0217(18) 0.0288(17) 0.035(2) 0.0031(16) 0.0104(16) 0.0063(14)
C6 0.0198(18) 0.0296(17) 0.033(2) 0.0031(16) 0.0066(16) -0.0051(14)
C7 0.0214(18) 0.0251(16) 0.0237(19) 0.0037(14) 0.0068(15) 0.0004(13)
C8 0.0218(17) 0.0230(15) 0.0198(18) 0.0019(14) 0.0043(14) -0.0024(13)
C9 0.0245(18) 0.0257(16) 0.029(2) -0.0068(15) 0.0084(16) -0.0059(14)
C10 0.0202(17) 0.0267(16) 0.0222(19) -0.0053(14) 0.0056(15) -0.0031(13)
C11 0.0206(17) 0.0204(16) 0.0211(18) 0.0031(13) 0.0061(15) 0.0001(12)
C12 0.0210(17) 0.0183(15) 0.0186(17) 0.0058(13) 0.0039(14) 0.0007(13)
C13 0.0277(19) 0.0264(16) 0.040(2) -0.0035(16) 0.0139(17) 0.0014(14)
C14 0.0264(19) 0.0254(16) 0.026(2) -0.0068(15) 0.0096(16) 0.0016(14)
C15 0.027(2) 0.0329(17) 0.028(2) -0.0060(16) 0.0059(16) -0.0019(15)
C16 0.041(2) 0.039(2) 0.027(2) 0.0018(17) 0.0070(18) 0.0068(17)
C17 0.046(2) 0.0328(18) 0.035(2) 0.0098(17) 0.021(2) 0.0062(17)
C18 0.027(2) 0.0344(18) 0.032(2) -0.0005(17) 0.0117(17) -0.0005(15)
C19 0.0232(18) 0.0233(15) 0.0256(19) -0.0017(14) 0.0090(15) 0.0014(13)
C20 0.0208(18) 0.0303(17) 0.027(2) -0.0009(15) 0.0064(15) -0.0005(14)
C21 0.027(2) 0.0320(17) 0.025(2) -0.0029(16) -0.0029(16) 0.0002(15)
C22 0.0197(18) 0.0256(16) 0.037(2) -0.0020(16) 0.0010(17) -0.0050(14)
C23 0.0248(19) 0.0241(16) 0.032(2) 0.0032(15) 0.0101(16) -0.0005(14)
N1 0.0237(16) 0.0247(14) 0.0222(15) 0.0002(12) 0.0057(13) 0.0001(11)
N2 0.0168(15) 0.0257(14) 0.0242(16) -0.0059(12) 0.0045(13) -0.0012(12)
N3 0.0203(15) 0.0265(13) 0.0311(17) -0.0011(13) 0.0085(13) -0.0017(12)
N4 0.0219(15) 0.0261(13) 0.0270(17) -0.0009(12) 0.0068(13) -0.0020(11)
Br1 0.0382(3) 0.0560(3) 0.0679(3) 0.0154(2) 0.0150(2) -0.01628(19)
Br2 0.0360(2) 0.0442(2) 0.0416(2) 0.00987(18) 0.01524(19) -0.00630(17)

loop_
_atom_type_symbol
_atom_type_description
_atom_type_scat_dispersion_real
_atom_type_scat_dispersion_imag
_atom_type_scat_source
C C 0.0033 0.0016 'International Tables Vol C Tables 4.2.6.8 and 6.1.1.4'
N N 0.0061 0.0033 'International Tables Vol C Tables 4.2.6.8 and 6.1.1.4'
Br Br -0.2901 2.4595 'International Tables Vol C Tables 4.2.6.8 and 6.1.1.4'
H H 0.0000 0.0000 'International Tables Vol C Tables 4.2.6.8 and 6.1.1.4'

loop_
_geom_angle_atom_site_label_1
_geom_angle_atom_site_label_2
_geom_angle_atom_site_label_3
_geom_angle
_geom_angle_site_symmetry_1
_geom_angle_site_symmetry_3
_geom_angle_publ_flag
N1 C1 C2 124.0(3) . . ?
N1 C1 H1 118.0 . . ?
C2 C1 H1 118.0 . . ?
C3 C2 C1 119.0(3) . . ?
C3 C2 H2 120.5 . . ?
C1 C2 H2 120.5 . . ?
C2 C3 C4 119.9(3) . . ?
C2 C3 H3 120.1 . . ?
C4 C3 H3 120.1 . . ?
C5 C4 C3 123.5(3) . . ?
C5 C4 C12 119.9(3) . . ?
C3 C4 C12 116.5(3) . . ?
C6 C5 C4 119.9(3) . . ?
C6 C5 H5 120.0 . . ?
C4 C5 H5 120.0 . . ?
C5 C6 C7 121.4(3) . . ?
C5 C6 H6 119.3 . . ?
C7 C6 H6 119.3 . . ?
C11 C7 C6 119.8(3) . . ?
C11 C7 C8 117.2(3) . . ?
C6 C7 C8 123.1(3) . . ?
C9 C8 C7 119.7(3) . . ?
C9 C8 C19 120.6(3) . . ?
C7 C8 C19 119.7(3) . . ?
C8 C9 C10 122.6(3) . . ?
C8 C9 H9 118.7 . . ?
C10 C9 H9 118.7 . . ?
N2 C10 C9 107.6(3) . . ?
N2 C10 C14 109.3(2) . . ?
C9 C10 C14 113.2(3) . . ?
N2 C10 C13 108.0(3) . . ?
C9 C10 C13 110.0(2) . . ?
C14 C10 C13 108.6(3) . . ?
N2 C11 C7 119.6(3) . . ?
N2 C11 C12 120.3(3) . . ?
C7 C11 C12 120.0(3) . . ?
N1 C12 C4 123.3(3) . . ?
N1 C12 C11 117.7(3) . . ?
C4 C12 C11 119.0(3) . . ?
C10 C13 H13A 109.5 . . ?
C10 C13 H13B 109.5 . . ?
H13A C13 H13B 109.5 . . ?
C10 C13 H13C 109.5 . . ?
H13A C13 H13C 109.5 . . ?
H13B C13 H13C 109.5 . . ?
N3 C14 C15 121.0(3) . . ?
N3 C14 C10 114.3(3) . . ?
C15 C14 C10 124.6(3) . . ?
C14 C15 C16 119.6(3) . . ?
C14 C15 H15 120.2 . . ?
C16 C15 H15 120.2 . . ?
C17 C16 C15 119.5(3) . . ?
C17 C16 H16 120.3 . . ?
C15 C16 H16 120.3 . . ?
C16 C17 C18 116.6(3) . . ?
C16 C17 H17 121.7 . . ?
C18 C17 H17 121.7 . . ?
N3 C18 C17 125.3(3) . . ?
N3 C18 Br1 115.8(3) . . ?
C17 C18 Br1 118.9(3) . . ?
N4 C19 C20 121.8(3) . . ?
N4 C19 C8 116.3(3) . . ?
C20 C19 C8 121.8(3) . . ?
C21 C20 C19 119.1(3) . . ?
C21 C20 H20 120.5 . . ?
C19 C20 H20 120.5 . . ?
C22 C21 C20 119.6(3) . . ?
C22 C21 H21 120.2 . . ?
C20 C21 H21 120.2 . . ?
C23 C22 C21 116.7(3) . . ?
C23 C22 H22 121.7 . . ?
C21 C22 H22 121.7 . . ?
N4 C23 C22 126.4(3) . . ?
N4 C23 Br2 115.4(2) . . ?
C22 C23 Br2 118.3(2) . . ?
C1 N1 C12 117.3(3) . . ?
C11 N2 C10 119.1(3) . . ?
C11 N2 H1N 113(2) . . ?
C10 N2 H1N 115(3) . . ?
C18 N3 C14 118.0(3) . . ?
C23 N4 C19 116.5(3) . . ?

loop_
_geom_bond_atom_site_label_1
_geom_bond_atom_site_label_2
_geom_bond_distance
_geom_bond_site_symmetry_2
_geom_bond_publ_flag
C1 N1 1.316(4) . ?
C1 C2 1.408(4) . ?
C1 H1 0.9300 . ?
C2 C3 1.356(5) . ?
C2 H2 0.9300 . ?
C3 C4 1.418(4) . ?
C3 H3 0.9300 . ?
C4 C5 1.412(4) . ?
C4 C12 1.418(4) . ?
C5 C6 1.368(4) . ?
C5 H5 0.9300 . ?
C6 C7 1.414(4) . ?
C6 H6 0.9300 . ?
C7 C11 1.387(4) . ?
C7 C8 1.476(4) . ?
C8 C9 1.326(4) . ?
C8 C19 1.490(4) . ?
C9 C10 1.517(4) . ?
C9 H9 0.9300 . ?
C10 N2 1.467(4) . ?
C10 C14 1.527(4) . ?
C10 C13 1.546(4) . ?
C11 N2 1.385(4) . ?
C11 C12 1.426(4) . ?
C12 N1 1.364(4) . ?
C13 H13A 0.9600 . ?
C13 H13B 0.9600 . ?
C13 H13C 0.9600 . ?
C14 N3 1.352(4) . ?
C14 C15 1.384(4) . ?
C15 C16 1.385(5) . ?
C15 H15 0.9300 . ?
C16 C17 1.380(5) . ?
C16 H16 0.9300 . ?
C17 C18 1.384(5) . ?
C17 H17 0.9300 . ?
C18 N3 1.311(4) . ?
C18 Br1 1.907(3) . ?
C19 N4 1.356(4) . ?
C19 C20 1.391(5) . ?
C20 C21 1.388(4) . ?
C20 H20 0.9300 . ?
C21 C22 1.377(5) . ?
C21 H21 0.9300 . ?
C22 C23 1.373(4) . ?
C22 H22 0.9300 . ?
C23 N4 1.321(4) . ?
C23 Br2 1.921(3) . ?
N2 H1N 0.77(3) . ?
